data_7243928
loop_
_publ_author_name
'Wen, Ming-Yue'
'Ren, Li'
'Cui, Guang-Hua'

_publ_section_title
;
 Two Co(ii) complexes containing pyridylbenzimidazole ligands as
 chemosensors for the sensing of levofloxacin, acetylacetone, and Ni2+
 with high selectivity and sensitivity
;
_journal_issue 48
_journal_name_full CrystEngComm
_journal_page_first 8563
_journal_page_last 8571
_journal_paper_doi 10.1039/D1CE01271A
_journal_volume 23
_journal_year 2021
_chemical_formula_moiety 'C29 H22 Co N3 O5'
_chemical_formula_sum 'C29 H22 Co N3 O5'
_chemical_formula_weight 551.42
_space_group_crystal_system monoclinic
_space_group_IT_number 15
_space_group_name_Hall '-C 2yc'
_space_group_name_H-M_alt 'C 1 2/c 1'
_atom_sites_solution_hydrogens geom
_atom_sites_solution_primary iterative
_audit_creation_date 2021-04-24
_audit_creation_method
;
Olex2 1.3
(compiled 2020.06.28 svn.raecde09e for OlexSys, GUI svn.r6132)
;
_audit_update_record
;
2021-07-03 deposited with the CCDC.	2021-11-03 downloaded from the CCDC.
;
_cell_angle_alpha 90
_cell_angle_beta 92.889(2)
_cell_angle_gamma 90
_cell_formula_units_Z 8
_cell_length_a 14.1916(4)
_cell_length_b 14.0430(5)
_cell_length_c 26.3455(6)
_cell_measurement_reflns_used 12295
_cell_measurement_temperature 296(2)
_cell_measurement_theta_max 25.8870
_cell_measurement_theta_min 2.1280
_cell_volume 5243.8(3)
_computing_molecular_graphics 'Olex2 1.3 (Dolomanov et al., 2009)'
_computing_publication_material 'Olex2 1.3 (Dolomanov et al., 2009)'
_computing_structure_refinement 'olex2.refine 1.3 (Bourhis et al., 2015)'
_computing_structure_solution 'olex2.solve 1.3 (Bourhis et al., 2015)'
_diffrn_ambient_temperature 296(2)
_diffrn_measured_fraction_theta_full 1.000
_diffrn_measured_fraction_theta_max 0.972
_diffrn_measurement_device_type 'Bruker APEX-II CCD'
_diffrn_measurement_method '\f and \w scans'
_diffrn_radiation_monochromator graphite
_diffrn_radiation_type MoK\a
_diffrn_radiation_wavelength 0.71073
_diffrn_reflns_av_R_equivalents 0.0369
_diffrn_reflns_av_unetI/netI 0.0411
_diffrn_reflns_Laue_measured_fraction_full 1.000
_diffrn_reflns_Laue_measured_fraction_max 0.972
_diffrn_reflns_limit_h_max 19
_diffrn_reflns_limit_h_min -20
_diffrn_reflns_limit_k_max 19
_diffrn_reflns_limit_k_min -18
_diffrn_reflns_limit_l_max 37
_diffrn_reflns_limit_l_min -37
_diffrn_reflns_number 38274
_diffrn_reflns_point_group_measured_fraction_full 1.000
_diffrn_reflns_point_group_measured_fraction_max 0.972
_diffrn_reflns_theta_full 25.242
_diffrn_reflns_theta_max 30.512
_diffrn_reflns_theta_min 2.157
_diffrn_standards_number 0
_exptl_absorpt_coefficient_mu 0.699
_exptl_absorpt_correction_T_max 1.0584
_exptl_absorpt_correction_T_min 0.8784
_exptl_absorpt_correction_type none
_exptl_absorpt_process_details
;
CrysAlisPro 1.171.39.46e (Rigaku Oxford Diffraction, 2018)
Empirical absorption correction using spherical harmonics,
 implemented in SCALE3 ABSPACK scaling algorithm.
;
_exptl_crystal_colour 'metallic pinkish pink'
_exptl_crystal_colour_lustre metallic
_exptl_crystal_colour_modifier pinkish
_exptl_crystal_colour_primary pink
_exptl_crystal_density_diffrn 1.397
_exptl_crystal_description block
_exptl_crystal_F_000 2272
_exptl_crystal_size_max 0.21
_exptl_crystal_size_mid 0.19
_exptl_crystal_size_min 0.18
_refine_diff_density_max 0.517
_refine_diff_density_min -0.417
_refine_diff_density_rms 0.078
_refine_ls_extinction_method none
_refine_ls_goodness_of_fit_ref 1.030
_refine_ls_hydrogen_treatment constr
_refine_ls_matrix_type full
_refine_ls_number_parameters 343
_refine_ls_number_reflns 7786
_refine_ls_number_restraints 0
_refine_ls_restrained_S_all 1.030
_refine_ls_R_factor_all 0.1103
_refine_ls_R_factor_gt 0.0607
_refine_ls_shift/su_max 0.001
_refine_ls_shift/su_mean 0.000
_refine_ls_structure_factor_coef Fsqd
_refine_ls_weighting_details 'w=1/[\s^2^(Fo^2^)+(0.0756P)^2^+4.7083P] where P=(Fo^2^+2Fc^2^)/3'
_refine_ls_weighting_scheme calc
_refine_ls_wR_factor_gt 0.1516
_refine_ls_wR_factor_ref 0.1774
_reflns_Friedel_coverage 0.000
_reflns_number_gt 4430
_reflns_number_total 7786
_reflns_threshold_expression 'I > 2\s(I)'
_cod_data_source_file d1ce01271a2.cif
_cod_data_source_block 2
_cod_depositor_comments 'Adding full bibliography for 7243928--7243929.cif.'
_cod_database_code 7243928
_shelx_shelxl_version_number 2018/3
_shelx_space_group_comment
;
The symmetry employed for this shelxl refinement is uniquely defined
by the following loop, which should always be used as a source of
symmetry information in preference to the above space-group names.
They are only intended as comments.
;
_shelx_estimated_absorpt_t_max 0.885
_shelx_estimated_absorpt_t_min 0.867
_olex2_refinement_description
;
1. Fixed Uiso
 At 1.2 times of:
  All C(H) groups, All C(H,H) groups
2.a Secondary CH2 refined with riding coordinates:
 C27(H27a,H27b), C28(H28a,H28b), C29(H29a,H29b)
2.b Aromatic/amide H refined with riding coordinates:
 C13(H13), C26(H26), C14(H14), C3(H3), C20(H20), C23(H23), C4(H4), C25(H25),
 C19(H19), C24(H24), C10(H10), C17(H17), C7(H7), C18(H18), C9(H9), C6(H6)
;
_olex2_submission_special_instructions 'No special instructions were received'

loop_
_space_group_symop_operation_xyz
'x, y, z'
'-x, y, -z+1/2'
'x+1/2, y+1/2, z'
'-x+1/2, y+1/2, -z+1/2'
'-x, -y, -z'
'x, -y, z-1/2'
'-x+1/2, -y+1/2, -z'
'x+1/2, -y+1/2, z-1/2'

loop_
_atom_site_label
_atom_site_type_symbol
_atom_site_fract_x
_atom_site_fract_y
_atom_site_fract_z
_atom_site_U_iso_or_equiv
_atom_site_adp_type
_atom_site_occupancy
_atom_site_site_symmetry_order
_atom_site_calc_flag
_atom_site_refinement_flags_posn
_atom_site_refinement_flags_adp
_atom_site_refinement_flags_occupancy
_atom_site_disorder_assembly
_atom_site_disorder_group
Co1 Co 0.35833(3) 0.71791(3) 0.50904(2) 0.06105(16) Uani 1 1 d . . . . .
O1 O 0.26553(15) 0.76792(14) 0.45311(7) 0.0621(5) Uani 1 1 d . . . . .
O5 O -0.06793(16) 0.80331(15) 0.08225(8) 0.0681(6) Uani 1 1 d . . . . .
O4 O -0.06507(17) 0.66507(16) 0.04338(8) 0.0748(6) Uani 1 1 d . . . . .
N3 N 0.35258(17) 0.56846(18) 0.49038(8) 0.0598(6) Uani 1 1 d . . . . .
O2 O 0.3203(2) 0.88406(17) 0.40581(8) 0.0950(9) Uani 1 1 d . . . . .
N1 N 0.46291(19) 0.70052(19) 0.45623(9) 0.0664(7) Uani 1 1 d . . . . .
N2 N 0.5376(2) 0.6115(2) 0.40026(9) 0.0743(8) Uani 1 1 d . . . . .
O3 O 0.2236(3) 0.5851(2) 0.23238(10) 0.1178(11) Uani 1 1 d . . . . .
C22 C 0.4102(2) 0.5375(2) 0.45468(10) 0.0583(7) Uani 1 1 d . . . . .
C15 C 0.4696(2) 0.6141(2) 0.43630(10) 0.0589(7) Uani 1 1 d . . . . .
C11 C 0.0279(2) 0.6822(2) 0.12123(11) 0.0673(8) Uani 1 1 d . . . . .
C12 C -0.0386(2) 0.7182(2) 0.08034(11) 0.0661(8) Uani 1 1 d . . . . .
C13 C 0.0800(2) 0.5996(2) 0.11566(12) 0.0702(9) Uani 1 1 d . . . . .
H13 H 0.071257 0.564016 0.086017 0.084 Uiso 1 1 calc R U . . .
C16 C 0.5734(3) 0.7034(3) 0.39731(12) 0.0781(10) Uani 1 1 d . . . . .
C26 C 0.2951(2) 0.5060(2) 0.51154(12) 0.0652(8) Uani 1 1 d . . . . .
H26 H 0.254786 0.527861 0.535729 0.078 Uiso 1 1 calc R U . . .
C14 C 0.1443(3) 0.5690(2) 0.15290(12) 0.0755(9) Uani 1 1 d . . . . .
H14 H 0.178802 0.513647 0.148274 0.091 Uiso 1 1 calc R U . . .
C2 C 0.2787(2) 0.7412(2) 0.36419(10) 0.0645(8) Uani 1 1 d . . . . .
C3 C 0.2329(2) 0.6558(2) 0.36564(11) 0.0684(8) Uani 1 1 d . . . . .
H3 H 0.213902 0.632510 0.396555 0.082 Uiso 1 1 calc R U . . .
C21 C 0.5258(3) 0.7573(3) 0.43245(12) 0.0751(10) Uani 1 1 d . . . . .
C1 C 0.2906(2) 0.8052(2) 0.40973(10) 0.0670(9) Uani 1 1 d . . . . .
C20 C 0.5442(3) 0.8550(3) 0.43863(15) 0.0875(11) Uani 1 1 d . . . . .
H20 H 0.513214 0.891750 0.461925 0.105 Uiso 1 1 calc R U . . .
C23 C 0.4101(2) 0.4448(3) 0.43981(13) 0.0741(9) Uani 1 1 d . . . . .
H23 H 0.449231 0.425039 0.414579 0.089 Uiso 1 1 calc R U . . .
C4 C 0.2142(3) 0.6030(3) 0.32153(13) 0.0794(10) Uani 1 1 d . . . . .
H4 H 0.182376 0.545169 0.322458 0.095 Uiso 1 1 calc R U . . .
C8 C 0.1573(3) 0.6208(3) 0.19720(12) 0.0873(11) Uani 1 1 d . . . . .
C25 C 0.2930(3) 0.4110(3) 0.49916(16) 0.0867(11) Uani 1 1 d . . . . .
H25 H 0.253384 0.369043 0.515110 0.104 Uiso 1 1 calc R U . . .
C5 C 0.2440(3) 0.6390(3) 0.27666(13) 0.0939(13) Uani 1 1 d . . . . .
C19 C 0.6107(3) 0.8932(3) 0.40832(16) 0.1015(13) Uani 1 1 d . . . . .
H19 H 0.623718 0.958050 0.410468 0.122 Uiso 1 1 calc R U . . .
C24 C 0.3516(3) 0.3797(3) 0.46226(19) 0.1001(13) Uani 1 1 d . . . . .
H24 H 0.351864 0.315982 0.452645 0.120 Uiso 1 1 calc R U . . .
C10 C 0.0412(4) 0.7319(3) 0.16656(13) 0.1060(16) Uani 1 1 d . . . . .
H10 H 0.007006 0.787433 0.171316 0.127 Uiso 1 1 calc R U . . .
C17 C 0.6426(3) 0.7419(4) 0.36788(15) 0.1038(14) Uani 1 1 d . . . . .
H17 H 0.675185 0.704963 0.345299 0.125 Uiso 1 1 calc R U . . .
C7 C 0.3108(4) 0.7743(3) 0.31830(13) 0.1037(15) Uani 1 1 d . . . . .
H7 H 0.343420 0.831571 0.317048 0.124 Uiso 1 1 calc R U . . .
C27 C 0.5636(3) 0.5349(3) 0.36582(14) 0.1051(14) Uani 1 1 d . . . . .
H27A H 0.555338 0.473646 0.382057 0.126 Uiso 1 1 calc R U . . .
H27B H 0.629368 0.541197 0.358070 0.126 Uiso 1 1 calc R U . . .
C18 C 0.6598(3) 0.8365(4) 0.37395(17) 0.1146(16) Uani 1 1 d . . . . .
H18 H 0.705451 0.865006 0.354871 0.137 Uiso 1 1 calc R U . . .
C9 C 0.1032(4) 0.7013(3) 0.20429(13) 0.1202(19) Uani 1 1 d . . . . .
H9 H 0.109181 0.734494 0.234821 0.144 Uiso 1 1 calc R U . . .
C6 C 0.2935(4) 0.7211(3) 0.27457(13) 0.123(2) Uani 1 1 d . . . . .
H6 H 0.315940 0.741688 0.243874 0.147 Uiso 1 1 calc R U . . .
C28 C 0.5008(5) 0.5401(6) 0.31625(17) 0.165(3) Uani 1 1 d . . . . .
H28A H 0.439164 0.515412 0.323647 0.198 Uiso 1 1 calc R U . . .
H28B H 0.492567 0.606817 0.307660 0.198 Uiso 1 1 calc R U . . .
C29 C 0.5290(5) 0.4943(7) 0.27380(17) 0.195(3) Uani 1 1 d . . . . .
H29A H 0.539662 0.428200 0.283139 0.234 Uiso 1 1 calc R U . . .
H29B H 0.589900 0.520566 0.266179 0.234 Uiso 1 1 calc R U . . .

loop_
_atom_site_aniso_label
_atom_site_aniso_U_11
_atom_site_aniso_U_22
_atom_site_aniso_U_33
_atom_site_aniso_U_23
_atom_site_aniso_U_13
_atom_site_aniso_U_12
Co1 0.0895(3) 0.0566(3) 0.0393(2) 0.00950(16) 0.02562(18) 0.0199(2)
O1 0.0889(14) 0.0635(13) 0.0363(9) 0.0132(8) 0.0278(9) 0.0168(10)
O5 0.0946(15) 0.0538(13) 0.0571(12) -0.0012(9) 0.0154(11) -0.0117(11)
O4 0.1013(16) 0.0703(14) 0.0549(12) -0.0138(11) 0.0241(11) -0.0071(12)
N3 0.0749(15) 0.0646(15) 0.0406(11) 0.0060(11) 0.0087(10) 0.0171(12)
O2 0.177(3) 0.0585(14) 0.0532(13) 0.0054(11) 0.0425(14) -0.0107(15)
N1 0.0884(18) 0.0627(16) 0.0505(13) 0.0115(11) 0.0260(12) 0.0212(13)
N2 0.0937(19) 0.085(2) 0.0463(13) 0.0071(13) 0.0265(12) 0.0292(16)
O3 0.205(3) 0.0891(19) 0.0574(14) -0.0230(13) -0.0068(17) 0.065(2)
C22 0.0670(17) 0.0656(19) 0.0419(13) 0.0009(13) -0.0001(12) 0.0225(14)
C15 0.0708(17) 0.0689(19) 0.0382(13) 0.0080(13) 0.0159(12) 0.0233(14)
C11 0.102(2) 0.0563(17) 0.0465(15) -0.0030(13) 0.0271(15) -0.0042(16)
C12 0.089(2) 0.0610(19) 0.0514(16) -0.0047(14) 0.0314(15) -0.0176(16)
C13 0.095(2) 0.0602(19) 0.0580(18) -0.0201(15) 0.0259(16) -0.0097(17)
C16 0.097(2) 0.085(3) 0.0554(17) 0.0186(16) 0.0325(16) 0.0234(19)
C26 0.0743(19) 0.066(2) 0.0558(16) -0.0036(14) 0.0131(14) 0.0013(15)
C14 0.109(3) 0.0562(19) 0.0634(19) -0.0163(15) 0.0258(18) 0.0087(17)
C2 0.104(2) 0.0520(17) 0.0399(13) 0.0090(12) 0.0283(14) 0.0172(16)
C3 0.099(2) 0.0597(19) 0.0486(15) 0.0069(13) 0.0242(15) 0.0203(17)
C21 0.094(2) 0.079(2) 0.0550(17) 0.0219(16) 0.0288(16) 0.0199(18)
C1 0.105(2) 0.0609(19) 0.0375(13) 0.0111(12) 0.0315(14) 0.0192(17)
C20 0.108(3) 0.077(3) 0.080(2) 0.0216(19) 0.032(2) 0.009(2)
C23 0.0707(19) 0.080(2) 0.072(2) -0.0216(18) 0.0104(16) 0.0123(17)
C4 0.109(3) 0.063(2) 0.067(2) -0.0047(16) 0.0153(18) 0.0209(19)
C8 0.152(3) 0.066(2) 0.0458(16) -0.0079(15) 0.0226(19) 0.028(2)
C25 0.088(2) 0.073(2) 0.101(3) -0.014(2) 0.021(2) -0.0086(19)
C5 0.161(4) 0.074(3) 0.0478(17) -0.0090(17) 0.013(2) 0.039(3)
C19 0.130(3) 0.088(3) 0.091(3) 0.028(2) 0.041(2) 0.001(2)
C24 0.095(3) 0.073(3) 0.134(4) -0.033(3) 0.016(3) 0.001(2)
C10 0.192(5) 0.077(3) 0.0499(18) -0.0091(17) 0.017(2) 0.052(3)
C17 0.129(3) 0.115(4) 0.072(2) 0.027(2) 0.055(2) 0.024(3)
C7 0.199(5) 0.068(2) 0.0493(17) 0.0017(16) 0.057(2) 0.003(3)
C27 0.136(3) 0.109(3) 0.074(2) -0.013(2) 0.051(2) 0.033(3)
C18 0.129(4) 0.123(4) 0.096(3) 0.041(3) 0.057(3) 0.011(3)
C9 0.225(5) 0.092(3) 0.0434(17) -0.0153(18) 0.009(2) 0.070(3)
C6 0.246(6) 0.082(3) 0.0438(18) 0.0058(18) 0.056(3) 0.015(3)
C28 0.186(6) 0.244(8) 0.068(3) -0.062(4) 0.038(3) 0.004(5)
C29 0.232(8) 0.297(9) 0.063(3) 0.008(4) 0.063(4) 0.025(7)

loop_
_atom_type_symbol
_atom_type_description
_atom_type_scat_dispersion_real
_atom_type_scat_dispersion_imag
_atom_type_scat_source
C C 0.0033 0.0016 'International Tables Vol C Tables 4.2.6.8 and 6.1.1.4'
H H 0.0000 0.0000 'International Tables Vol C Tables 4.2.6.8 and 6.1.1.4'
Co Co 0.3494 0.9721 'International Tables Vol C Tables 4.2.6.8 and 6.1.1.4'
N N 0.0061 0.0033 'International Tables Vol C Tables 4.2.6.8 and 6.1.1.4'
O O 0.0106 0.0060 'International Tables Vol C Tables 4.2.6.8 and 6.1.1.4'

loop_
_geom_angle_atom_site_label_1
_geom_angle_atom_site_label_2
_geom_angle_atom_site_label_3
_geom_angle
_geom_angle_site_symmetry_1
_geom_angle_site_symmetry_3
_geom_angle_publ_flag
O1 Co1 O1 77.49(7) . 7_566 ?
O1 Co1 O5 88.18(8) 7_566 8_566 ?
O1 Co1 O5 161.85(8) . 8_566 ?
O1 Co1 O4 98.49(8) 7_566 8_566 ?
O1 Co1 O4 109.52(9) . 8_566 ?
O1 Co1 N3 98.86(9) . . ?
O1 Co1 N3 100.36(9) 7_566 . ?
O1 Co1 N1 167.07(10) 7_566 . ?
O1 Co1 N1 90.78(8) . . ?
O1 Co1 C12 94.73(9) 7_566 8_566 ?
O1 Co1 C12 138.64(10) . 8_566 ?
O5 Co1 C12 30.60(9) 8_566 8_566 ?
O4 Co1 O5 61.22(8) 8_566 8_566 ?
O4 Co1 N3 148.69(9) 8_566 . ?
O4 Co1 C12 30.64(9) 8_566 8_566 ?
N3 Co1 O5 94.59(8) . 8_566 ?
N3 Co1 C12 122.48(10) . 8_566 ?
N1 Co1 O5 104.36(9) . 8_566 ?
N1 Co1 O4 90.49(10) . 8_566 ?
N1 Co1 N3 75.85(10) . . ?
N1 Co1 C12 97.71(10) . 8_566 ?
Co1 O1 Co1 102.52(7) . 7_566 ?
C1 O1 Co1 124.4(2) . . ?
C1 O1 Co1 130.50(19) . 7_566 ?
C12 O5 Co1 88.83(19) . 8_465 ?
C12 O4 Co1 89.8(2) . 8_465 ?
C22 N3 Co1 117.1(2) . . ?
C26 N3 Co1 124.1(2) . . ?
C26 N3 C22 118.9(3) . . ?
C15 N1 Co1 115.8(2) . . ?
C15 N1 C21 106.8(3) . . ?
C21 N1 Co1 137.2(2) . . ?
C15 N2 C16 106.4(3) . . ?
C15 N2 C27 130.4(3) . . ?
C16 N2 C27 122.8(3) . . ?
C8 O3 C5 117.8(3) . . ?
N3 C22 C15 111.9(3) . . ?
N3 C22 C23 121.2(3) . . ?
C23 C22 C15 126.9(3) . . ?
N1 C15 N2 111.1(3) . . ?
N1 C15 C22 119.1(2) . . ?
N2 C15 C22 129.7(3) . . ?
C13 C11 C12 122.0(3) . . ?
C10 C11 C12 120.5(3) . . ?
C10 C11 C13 117.5(3) . . ?
O5 C12 Co1 60.57(18) . 8_465 ?
O5 C12 O4 120.0(3) . . ?
O5 C12 C11 119.3(3) . . ?
O4 C12 Co1 59.53(18) . 8_465 ?
O4 C12 C11 120.6(3) . . ?
C11 C12 Co1 176.5(2) . 8_465 ?
C11 C13 H13 119.2 . . ?
C14 C13 C11 121.6(3) . . ?
C14 C13 H13 119.2 . . ?
N2 C16 C21 106.0(3) . . ?
N2 C16 C17 131.5(4) . . ?
C17 C16 C21 122.5(4) . . ?
N3 C26 H26 118.5 . . ?
N3 C26 C25 123.0(3) . . ?
C25 C26 H26 118.5 . . ?
C13 C14 H14 120.2 . . ?
C13 C14 C8 119.7(3) . . ?
C8 C14 H14 120.2 . . ?
C3 C2 C1 122.6(2) . . ?
C3 C2 C7 119.6(3) . . ?
C7 C2 C1 117.7(3) . . ?
C2 C3 H3 119.5 . . ?
C2 C3 C4 121.0(3) . . ?
C4 C3 H3 119.5 . . ?
N1 C21 C16 109.6(3) . . ?
N1 C21 C20 129.5(3) . . ?
C16 C21 C20 120.9(3) . . ?
O1 C1 C2 115.4(3) . . ?
O2 C1 O1 123.7(3) . . ?
O2 C1 C2 120.9(2) . . ?
C21 C20 H20 121.8 . . ?
C19 C20 C21 116.3(4) . . ?
C19 C20 H20 121.8 . . ?
C22 C23 H23 120.0 . . ?
C22 C23 C24 120.0(3) . . ?
C24 C23 H23 120.0 . . ?
C3 C4 H4 121.0 . . ?
C5 C4 C3 118.0(4) . . ?
C5 C4 H4 121.0 . . ?
O3 C8 C9 124.7(3) . . ?
C14 C8 O3 115.7(3) . . ?
C14 C8 C9 119.6(4) . . ?
C26 C25 H25 121.0 . . ?
C26 C25 C24 118.0(4) . . ?
C24 C25 H25 121.0 . . ?
C4 C5 O3 117.2(4) . . ?
C6 C5 O3 120.6(4) . . ?
C6 C5 C4 122.2(3) . . ?
C20 C19 H19 119.1 . . ?
C20 C19 C18 121.7(4) . . ?
C18 C19 H19 119.1 . . ?
C23 C24 H24 120.5 . . ?
C25 C24 C23 118.9(4) . . ?
C25 C24 H24 120.5 . . ?
C11 C10 H10 119.2 . . ?
C9 C10 C11 121.5(4) . . ?
C9 C10 H10 119.2 . . ?
C16 C17 H17 121.9 . . ?
C18 C17 C16 116.3(4) . . ?
C18 C17 H17 121.9 . . ?
C2 C7 H7 120.3 . . ?
C6 C7 C2 119.4(4) . . ?
C6 C7 H7 120.3 . . ?
N2 C27 H27A 109.7 . . ?
N2 C27 H27B 109.7 . . ?
N2 C27 C28 109.6(4) . . ?
H27A C27 H27B 108.2 . . ?
C28 C27 H27A 109.7 . . ?
C28 C27 H27B 109.7 . . ?
C19 C18 H18 118.9 . . ?
C17 C18 C19 122.3(4) . . ?
C17 C18 H18 118.9 . . ?
C8 C9 H9 120.0 . . ?
C10 C9 C8 120.1(3) . . ?
C10 C9 H9 120.0 . . ?
C5 C6 C7 119.8(3) . . ?
C5 C6 H6 120.1 . . ?
C7 C6 H6 120.1 . . ?
C27 C28 H28A 107.5 . . ?
C27 C28 H28B 107.5 . . ?
H28A C28 H28B 107.0 . . ?
C29 C28 C27 119.3(6) . . ?
C29 C28 H28A 107.5 . . ?
C29 C28 H28B 107.5 . . ?
C28 C29 C29 121.7(7) . 2_655 ?
C28 C29 H29A 106.9 . . ?
C28 C29 H29B 106.9 . . ?
C29 C29 H29A 106.9 2_655 . ?
C29 C29 H29B 106.9 2_655 . ?
H29A C29 H29B 106.7 . . ?

loop_
_geom_bond_atom_site_label_1
_geom_bond_atom_site_label_2
_geom_bond_distance
_geom_bond_site_symmetry_2
_geom_bond_publ_flag
Co1 O1 2.050(2) . ?
Co1 O1 2.0736(19) 7_566 ?
Co1 O5 2.168(2) 8_566 ?
Co1 O4 2.145(3) 8_566 ?
Co1 N3 2.156(3) . ?
Co1 N1 2.099(2) . ?
Co1 C12 2.489(4) 8_566 ?
O1 C1 1.322(3) . ?
O5 C12 1.267(4) . ?
O4 C12 1.268(4) . ?
N3 C22 1.349(3) . ?
N3 C26 1.339(4) . ?
O2 C1 1.191(4) . ?
N1 C15 1.328(4) . ?
N1 C21 1.372(4) . ?
N2 C15 1.388(3) . ?
N2 C16 1.391(5) . ?
N2 C27 1.466(4) . ?
O3 C8 1.382(5) . ?
O3 C5 1.408(4) . ?
C22 C15 1.464(4) . ?
C22 C23 1.360(4) . ?
C11 C12 1.485(5) . ?
C11 C13 1.388(4) . ?
C11 C10 1.388(5) . ?
C13 H13 0.9300 . ?
C13 C14 1.374(5) . ?
C16 C21 1.396(5) . ?
C16 C17 1.391(5) . ?
C26 H26 0.9300 . ?
C26 C25 1.372(5) . ?
C14 H14 0.9300 . ?
C14 C8 1.380(4) . ?
C2 C3 1.366(4) . ?
C2 C1 1.502(4) . ?
C2 C7 1.393(4) . ?
C3 H3 0.9300 . ?
C3 C4 1.392(5) . ?
C21 C20 1.404(5) . ?
C20 H20 0.9300 . ?
C20 C19 1.375(5) . ?
C23 H23 0.9300 . ?
C23 C24 1.387(5) . ?
C4 H4 0.9300 . ?
C4 C5 1.372(5) . ?
C8 C9 1.384(5) . ?
C25 H25 0.9300 . ?
C25 C24 1.383(5) . ?
C5 C6 1.353(6) . ?
C19 H19 0.9300 . ?
C19 C18 1.415(6) . ?
C24 H24 0.9300 . ?
C10 H10 0.9300 . ?
C10 C9 1.364(6) . ?
C17 H17 0.9300 . ?
C17 C18 1.360(7) . ?
C7 H7 0.9300 . ?
C7 C6 1.385(6) . ?
C27 H27A 0.9700 . ?
C27 H27B 0.9700 . ?
C27 C28 1.545(7) . ?
C18 H18 0.9300 . ?
C9 H9 0.9300 . ?
C6 H6 0.9300 . ?
C28 H28A 0.9700 . ?
C28 H28B 0.9700 . ?
C28 C29 1.367(7) . ?
C29 C29 1.465(12) 2_655 ?
C29 H29A 0.9700 . ?
C29 H29B 0.9700 . ?

loop_
_geom_torsion_atom_site_label_1
_geom_torsion_atom_site_label_2
_geom_torsion_atom_site_label_3
_geom_torsion_atom_site_label_4
_geom_torsion
_geom_torsion_site_symmetry_1
_geom_torsion_site_symmetry_2
_geom_torsion_site_symmetry_3
_geom_torsion_site_symmetry_4
_geom_torsion_publ_flag
Co1 O1 C1 O2 81.2(5) 7_566 . . . ?
Co1 O1 C1 O2 -77.4(4) . . . . ?
Co1 O1 C1 C2 103.1(3) . . . . ?
Co1 O1 C1 C2 -98.3(3) 7_566 . . . ?
Co1 O5 C12 O4 -3.0(3) 8_465 . . . ?
Co1 O5 C12 C11 175.9(2) 8_465 . . . ?
Co1 O4 C12 O5 3.0(3) 8_465 . . . ?
Co1 O4 C12 C11 -175.9(2) 8_465 . . . ?
Co1 N3 C22 C15 2.0(3) . . . . ?
Co1 N3 C22 C23 -178.8(2) . . . . ?
Co1 N3 C26 C25 -179.7(3) . . . . ?
Co1 N1 C15 N2 177.20(18) . . . . ?
Co1 N1 C15 C22 -4.3(3) . . . . ?
Co1 N1 C21 C16 -175.4(2) . . . . ?
Co1 N1 C21 C20 3.5(6) . . . . ?
N3 C22 C15 N1 1.5(4) . . . . ?
N3 C22 C15 N2 179.7(3) . . . . ?
N3 C22 C23 C24 -1.5(5) . . . . ?
N3 C26 C25 C24 -1.6(6) . . . . ?
N1 C21 C20 C19 -178.6(4) . . . . ?
N2 C16 C21 N1 0.0(4) . . . . ?
N2 C16 C21 C20 -178.9(3) . . . . ?
N2 C16 C17 C18 179.1(4) . . . . ?
N2 C27 C28 C29 161.7(7) . . . . ?
O3 C8 C9 C10 178.3(5) . . . . ?
O3 C5 C6 C7 178.3(4) . . . . ?
C22 N3 C26 C25 1.1(5) . . . . ?
C22 C23 C24 C25 1.0(6) . . . . ?
C15 N1 C21 C16 -0.8(4) . . . . ?
C15 N1 C21 C20 178.0(4) . . . . ?
C15 N2 C16 C21 0.7(4) . . . . ?
C15 N2 C16 C17 179.9(4) . . . . ?
C15 N2 C27 C28 87.5(5) . . . . ?
C15 C22 C23 C24 177.6(3) . . . . ?
C11 C13 C14 C8 0.5(5) . . . . ?
C11 C10 C9 C8 2.4(8) . . . . ?
C12 C11 C13 C14 177.3(3) . . . . ?
C12 C11 C10 C9 -178.8(4) . . . . ?
C13 C11 C12 O5 -164.1(3) . . . . ?
C13 C11 C12 O4 14.9(5) . . . . ?
C13 C11 C10 C9 0.2(7) . . . . ?
C13 C14 C8 O3 -179.6(3) . . . . ?
C13 C14 C8 C9 2.1(6) . . . . ?
C16 N2 C15 N1 -1.3(3) . . . . ?
C16 N2 C15 C22 -179.6(3) . . . . ?
C16 N2 C27 C28 -84.4(5) . . . . ?
C16 C21 C20 C19 0.1(6) . . . . ?
C16 C17 C18 C19 0.2(7) . . . . ?
C26 N3 C22 C15 -178.8(2) . . . . ?
C26 N3 C22 C23 0.5(4) . . . . ?
C26 C25 C24 C23 0.5(6) . . . . ?
C14 C8 C9 C10 -3.5(8) . . . . ?
C2 C3 C4 C5 0.7(5) . . . . ?
C2 C7 C6 C5 1.6(8) . . . . ?
C3 C2 C1 O1 9.0(5) . . . . ?
C3 C2 C1 O2 -170.5(3) . . . . ?
C3 C2 C7 C6 1.6(7) . . . . ?
C3 C4 C5 O3 -179.4(3) . . . . ?
C3 C4 C5 C6 2.6(6) . . . . ?
C21 N1 C15 N2 1.3(3) . . . . ?
C21 N1 C15 C22 179.8(3) . . . . ?
C21 C16 C17 C18 -2.0(6) . . . . ?
C21 C20 C19 C18 -1.9(6) . . . . ?
C1 C2 C3 C4 173.0(3) . . . . ?
C1 C2 C7 C6 -174.3(4) . . . . ?
C20 C19 C18 C17 1.8(8) . . . . ?
C23 C22 C15 N1 -177.7(3) . . . . ?
C23 C22 C15 N2 0.5(5) . . . . ?
C4 C5 C6 C7 -3.7(8) . . . . ?
C8 O3 C5 C4 110.0(4) . . . . ?
C8 O3 C5 C6 -72.0(6) . . . . ?
C5 O3 C8 C14 175.7(4) . . . . ?
C5 O3 C8 C9 -6.0(7) . . . . ?
C10 C11 C12 O5 14.9(5) . . . . ?
C10 C11 C12 O4 -166.2(4) . . . . ?
C10 C11 C13 C14 -1.7(5) . . . . ?
C17 C16 C21 N1 -179.2(3) . . . . ?
C17 C16 C21 C20 1.9(6) . . . . ?
C7 C2 C3 C4 -2.7(5) . . . . ?
C7 C2 C1 O1 -175.2(3) . . . . ?
C7 C2 C1 O2 5.3(6) . . . . ?
C27 N2 C15 N1 -174.2(3) . . . . ?
C27 N2 C15 C22 7.5(5) . . . . ?
C27 N2 C16 C21 174.3(3) . . . . ?
C27 N2 C16 C17 -6.6(6) . . . . ?
C27 C28 C29 C29 178.1(5) . . . 2_655 ?
